data_2228405
loop_
_publ_author_name
'Dong, Weiqin'
'Cai, Yaling'
'Hong, Bo'
'Jin, Hongxiao'

_publ_section_title
;
 Bis(2,6-dihydroxybenzoato-\k^2^<i>O</i>^1^,<i>O</i>^1'^)(nitrato-\k^2^<i>O</i>,<i>O</i>')bis(1,10-phenanthroline-\k^2^<i>N</i>,<i>N</i>')dysprosium(III)
;
_journal_coeditor_code HY2381
_journal_issue 12
_journal_name_full 'Acta Crystallographica Section E'
_journal_page_first m1653
_journal_page_last m1654
_journal_paper_doi 10.1107/S1600536810048348
_journal_volume 66
_journal_year 2010
_chemical_formula_iupac '[Dy (C7 H5 O4)2 (N O3) (C12 H8 N2)2]'
_chemical_formula_moiety 'C38 H26 Dy N5 O11'
_chemical_formula_sum 'C38 H26 Dy N5 O11'
_chemical_formula_weight 891.14
_chemical_name_systematic
;
Bis(2,6-dihydroxybenzoato-\k^2^<i>O</i>^1^,<i>O</i>^1'^)(nitrato-
\k^2^<i>O</i>,<i>O</i>')bis(1,10-phenanthroline-
\k^2^<i>N</i>,<i>N</i>')dysprosium(III)
;
_space_group_IT_number 14
_symmetry_cell_setting monoclinic
_symmetry_space_group_name_Hall '-P 2ybc'
_symmetry_space_group_name_H-M 'P 1 21/c 1'
_atom_sites_solution_hydrogens geom
_atom_sites_solution_primary direct
_atom_sites_solution_secondary difmap
_audit_creation_method SHELXL-97
_cell_angle_alpha 90.00
_cell_angle_beta 127.280(2)
_cell_angle_gamma 90.00
_cell_formula_units_Z 4
_cell_length_a 11.1268(3)
_cell_length_b 26.7587(4)
_cell_length_c 14.2703(5)
_cell_measurement_reflns_used 5391
_cell_measurement_temperature 298(2)
_cell_measurement_theta_max 67.52
_cell_measurement_theta_min 3.30
_cell_volume 3380.72(18)
_computing_cell_refinement 'CrysAlis PRO (Oxford Diffraction, 2006)'
_computing_data_collection 'CrysAlis PRO (Oxford Diffraction, 2006)'
_computing_data_reduction 'CrysAlis PRO (Oxford Diffraction, 2006)'
_computing_molecular_graphics
;
DIAMOND (Brandenburg & Berndt, 1999)
;
_computing_publication_material 'SHELXL97 (Sheldrick, 2008)'
_computing_structure_refinement 'SHELXL97 (Sheldrick, 2008)'
_computing_structure_solution 'SHELXS97 (Sheldrick, 2008)'
_diffrn_ambient_temperature 298(2)
_diffrn_detector_area_resol_mean 15.9149
_diffrn_measured_fraction_theta_full 0.983
_diffrn_measured_fraction_theta_max 0.983
_diffrn_measurement_device_type 'Oxford Diffraction Gemini S Ultra CCD'
_diffrn_measurement_method '\w scans'
_diffrn_radiation_monochromator graphite
_diffrn_radiation_source 'Enhance (Cu) X-ray Source'
_diffrn_radiation_type CuK\a
_diffrn_radiation_wavelength 1.54184
_diffrn_reflns_av_R_equivalents 0.0434
_diffrn_reflns_av_sigmaI/netI 0.0609
_diffrn_reflns_limit_h_max 13
_diffrn_reflns_limit_h_min -11
_diffrn_reflns_limit_k_max 31
_diffrn_reflns_limit_k_min -31
_diffrn_reflns_limit_l_max 17
_diffrn_reflns_limit_l_min -16
_diffrn_reflns_number 11595
_diffrn_reflns_theta_full 67.08
_diffrn_reflns_theta_max 67.08
_diffrn_reflns_theta_min 3.30
_exptl_absorpt_coefficient_mu 12.464
_exptl_absorpt_correction_T_max 0.1177
_exptl_absorpt_correction_T_min 0.0973
_exptl_absorpt_correction_type multi-scan
_exptl_absorpt_process_details '(CrysAlis PRO; Oxford Diffraction, 2006)'
_exptl_crystal_colour yellow
_exptl_crystal_density_diffrn 1.751
_exptl_crystal_density_method 'not measured'
_exptl_crystal_description prism
_exptl_crystal_F_000 1772
_exptl_crystal_size_max 0.35
_exptl_crystal_size_mid 0.32
_exptl_crystal_size_min 0.30
_refine_diff_density_max 1.676
_refine_diff_density_min -1.157
_refine_ls_extinction_method none
_refine_ls_goodness_of_fit_ref 0.999
_refine_ls_hydrogen_treatment constr
_refine_ls_matrix_type full
_refine_ls_number_parameters 496
_refine_ls_number_reflns 5923
_refine_ls_number_restraints 0
_refine_ls_restrained_S_all 0.999
_refine_ls_R_factor_all 0.0657
_refine_ls_R_factor_gt 0.0508
_refine_ls_shift/su_max 0.000
_refine_ls_shift/su_mean 0.000
_refine_ls_structure_factor_coef Fsqd
_refine_ls_weighting_details 'calc w=1/[\s^2^(Fo^2^)+(0.0774P)^2^] where P=(Fo^2^+2Fc^2^)/3'
_refine_ls_weighting_scheme calc
_refine_ls_wR_factor_gt 0.1257
_refine_ls_wR_factor_ref 0.1366
_reflns_number_gt 4674
_reflns_number_total 5923
_reflns_threshold_expression I>2\s(I)
_cod_data_source_file hy2381.cif
_cod_data_source_block I
_cod_original_sg_symbol_H-M 'P 21/c'
_cod_database_code 2228405
_cod_database_fobs_code 2228405

loop_
_symmetry_equiv_pos_as_xyz
'x, y, z'
'-x, y+1/2, -z+1/2'
'-x, -y, -z'
'x, -y-1/2, z-1/2'

loop_
_atom_site_type_symbol
_atom_site_label
_atom_site_fract_x
_atom_site_fract_y
_atom_site_fract_z
_atom_site_U_iso_or_equiv
_atom_site_adp_type
_atom_site_calc_flag
_atom_site_refinement_flags
_atom_site_occupancy
_atom_site_disorder_assembly
_atom_site_disorder_group
Dy Dy1 0.92866(4) 0.862990(11) 0.22227(3) 0.03846(13) Uani d . 1 . .
O O1 0.8450(5) 0.83886(15) 0.0261(4) 0.0522(11) Uani d . 1 . .
O O2 0.8884(5) 0.91905(15) 0.0604(4) 0.0499(10) Uani d . 1 . .
O O3 0.7499(6) 0.80195(16) -0.1748(4) 0.0702(15) Uani d . 1 . .
H H27 0.7912 0.8015 -0.1039 0.105 Uiso d R 1 . .
O O4 0.8352(8) 0.97830(17) -0.1043(5) 0.087(2) Uani d . 1 . .
H H31 0.8578 0.9702 -0.0400 0.131 Uiso d R 1 . .
O O5 0.6975(5) 0.81369(15) 0.1368(4) 0.0505(10) Uani d . 1 . .
O O6 0.6691(5) 0.89410(16) 0.1017(4) 0.0584(12) Uani d . 1 . .
O O7 0.4806(6) 0.76073(17) 0.1052(4) 0.0624(12) Uani d . 1 . .
H H34 0.5706 0.7671 0.1414 0.094 Uiso d R 1 . .
O O8 0.4205(7) 0.93749(19) 0.0292(6) 0.0822(17) Uani d . 1 . .
H H38 0.5048 0.9344 0.0461 0.123 Uiso d R 1 . .
O O9 0.9472(5) 0.80198(15) 0.3727(4) 0.0583(12) Uani d . 1 . .
O O10 0.8436(6) 0.87351(16) 0.3467(4) 0.0556(11) Uani d . 1 . .
O O11 0.8566(7) 0.8210(3) 0.4675(5) 0.0883(19) Uani d . 1 . .
N N1 1.1603(6) 0.87915(17) 0.4391(4) 0.0408(11) Uani d . 1 . .
N N2 0.9734(6) 0.95380(16) 0.2914(4) 0.0442(12) Uani d . 1 . .
N N3 1.1761(6) 0.86887(16) 0.2491(4) 0.0406(11) Uani d . 1 . .
N N4 1.0506(6) 0.78088(18) 0.2394(4) 0.0435(11) Uani d . 1 . .
N N5 0.8816(6) 0.8312(2) 0.3985(5) 0.0527(13) Uani d . 1 . .
C C1 1.2533(8) 0.8434(2) 0.5122(6) 0.0483(14) Uani d . 1 . .
H H1 1.2385 0.8112 0.4820 0.058 Uiso calc R 1 . .
C C2 1.3706(8) 0.8506(3) 0.6301(6) 0.0560(16) Uani d . 1 . .
H H2 1.4331 0.8242 0.6768 0.067 Uiso calc R 1 . .
C C3 1.3928(8) 0.8974(3) 0.6766(6) 0.0569(17) Uani d . 1 . .
H H3 1.4692 0.9030 0.7561 0.068 Uiso calc R 1 . .
C C4 1.2998(7) 0.9369(2) 0.6037(5) 0.0463(14) Uani d . 1 . .
C C5 1.1836(7) 0.9259(2) 0.4851(5) 0.0400(12) Uani d . 1 . .
C C6 1.0847(7) 0.9650(2) 0.4065(5) 0.0416(13) Uani d . 1 . .
C C7 1.1054(8) 1.0142(2) 0.4516(6) 0.0478(15) Uani d . 1 . .
C C8 1.2255(8) 1.0234(2) 0.5743(7) 0.0583(18) Uani d . 1 . .
H H8 1.2388 1.0555 0.6044 0.070 Uiso calc R 1 . .
C C9 1.3175(9) 0.9870(3) 0.6454(7) 0.0618(19) Uani d . 1 . .
H H9 1.3950 0.9943 0.7238 0.074 Uiso calc R 1 . .
C C10 1.0063(9) 1.0512(2) 0.3732(6) 0.0554(17) Uani d . 1 . .
H H10 1.0169 1.0839 0.3991 0.066 Uiso calc R 1 . .
C C11 0.8959(9) 1.0395(2) 0.2603(7) 0.0590(18) Uani d . 1 . .
H H11 0.8283 1.0638 0.2082 0.071 Uiso calc R 1 . .
C C12 0.8835(8) 0.9907(2) 0.2220(6) 0.0521(15) Uani d . 1 . .
H H12 0.8078 0.9836 0.1432 0.063 Uiso calc R 1 . .
C C13 1.2359(8) 0.9120(2) 0.2500(6) 0.0528(15) Uani d . 1 . .
H H13 1.1765 0.9406 0.2248 0.063 Uiso calc R 1 . .
C C14 1.3846(8) 0.9163(3) 0.2873(6) 0.0563(17) Uani d . 1 . .
H H14 1.4228 0.9473 0.2875 0.068 Uiso calc R 1 . .
C C15 1.4723(8) 0.8747(3) 0.3231(6) 0.0594(18) Uani d . 1 . .
H H15 1.5715 0.8772 0.3488 0.071 Uiso calc R 1 . .
C C16 1.4132(7) 0.8282(3) 0.3211(5) 0.0489(15) Uani d . 1 . .
C C17 1.2625(7) 0.8270(2) 0.2827(5) 0.0429(13) Uani d . 1 . .
C C18 1.1934(7) 0.7804(2) 0.2724(5) 0.0413(13) Uani d . 1 . .
C C19 1.2765(7) 0.7358(2) 0.2975(5) 0.0475(14) Uani d . 1 . .
C C20 1.4291(8) 0.7381(3) 0.3411(6) 0.0588(18) Uani d . 1 . .
H H20 1.4846 0.7087 0.3620 0.071 Uiso calc R 1 . .
C C21 1.4956(8) 0.7820(3) 0.3529(6) 0.0595(18) Uani d . 1 . .
H H21 1.5963 0.7826 0.3820 0.071 Uiso calc R 1 . .
C C22 1.1985(8) 0.6906(2) 0.2765(6) 0.0545(17) Uani d . 1 . .
H H22 1.2462 0.6603 0.2879 0.065 Uiso calc R 1 . .
C C23 1.0545(8) 0.6914(2) 0.2399(6) 0.0535(17) Uani d . 1 . .
H H23 1.0027 0.6617 0.2261 0.064 Uiso calc R 1 . .
C C24 0.9842(8) 0.7374(2) 0.2232(5) 0.0491(15) Uani d . 1 . .
H H24 0.8857 0.7373 0.1994 0.059 Uiso calc R 1 . .
C C25 0.8441(7) 0.8824(2) -0.0106(5) 0.0425(13) Uani d . 1 . .
C C26 0.7959(7) 0.8895(2) -0.1304(5) 0.0416(13) Uani d . 1 . .
C C27 0.7498(7) 0.8487(2) -0.2084(5) 0.0482(15) Uani d . 1 . .
C C28 0.7019(8) 0.8562(3) -0.3224(6) 0.0608(19) Uani d . 1 . .
H H28 0.6718 0.8292 -0.3732 0.073 Uiso calc R 1 . .
C C29 0.6992(9) 0.9035(3) -0.3599(6) 0.069(2) Uani d . 1 . .
H H29 0.6661 0.9082 -0.4367 0.083 Uiso calc R 1 . .
C C30 0.7440(10) 0.9440(3) -0.2870(6) 0.068(2) Uani d . 1 . .
H H30 0.7418 0.9758 -0.3144 0.082 Uiso calc R 1 . .
C C31 0.7926(9) 0.9375(2) -0.1728(6) 0.0582(18) Uani d . 1 . .
C C32 0.6131(7) 0.8522(2) 0.1013(5) 0.0474(15) Uani d . 1 . .
C C33 0.4611(7) 0.8492(2) 0.0671(5) 0.0460(14) Uani d . 1 . .
C C34 0.4014(7) 0.8037(3) 0.0719(5) 0.0504(15) Uani d . 1 . .
C C35 0.2580(7) 0.8010(3) 0.0423(5) 0.0555(17) Uani d . 1 . .
H H35 0.2199 0.7707 0.0459 0.067 Uiso calc R 1 . .
C C36 0.1724(8) 0.8441(3) 0.0071(6) 0.067(2) Uani d . 1 . .
H H36 0.0754 0.8422 -0.0139 0.080 Uiso calc R 1 . .
C C37 0.2255(9) 0.8898(3) 0.0021(6) 0.067(2) Uani d . 1 . .
H H37 0.1658 0.9183 -0.0214 0.081 Uiso calc R 1 . .
C C38 0.3692(8) 0.8923(3) 0.0329(6) 0.0594(18) Uani d . 1 . .

loop_
_atom_site_aniso_label
_atom_site_aniso_U_11
_atom_site_aniso_U_22
_atom_site_aniso_U_33
_atom_site_aniso_U_12
_atom_site_aniso_U_13
_atom_site_aniso_U_23
Dy1 0.0455(2) 0.02877(18) 0.0461(2) -0.00037(13) 0.03041(17) -0.00158(13)
O1 0.065(3) 0.039(2) 0.050(2) -0.0029(19) 0.033(2) 0.0047(18)
O2 0.066(3) 0.040(2) 0.050(2) -0.0004(19) 0.038(2) -0.0041(18)
O3 0.083(4) 0.044(2) 0.057(3) -0.004(2) 0.028(3) -0.008(2)
O4 0.154(6) 0.043(2) 0.066(3) -0.019(3) 0.067(4) -0.005(2)
O5 0.046(2) 0.041(2) 0.064(3) 0.0088(18) 0.033(2) 0.0041(19)
O6 0.060(3) 0.044(2) 0.075(3) 0.002(2) 0.043(3) 0.009(2)
O7 0.059(3) 0.052(2) 0.075(3) 0.002(2) 0.041(3) 0.010(2)
O8 0.076(4) 0.053(3) 0.110(4) 0.019(3) 0.053(3) 0.017(3)
O9 0.066(3) 0.040(2) 0.069(3) 0.000(2) 0.040(3) 0.000(2)
O10 0.067(3) 0.049(2) 0.070(3) 0.004(2) 0.052(3) -0.002(2)
O11 0.097(4) 0.129(5) 0.066(3) -0.013(4) 0.063(3) 0.010(3)
N1 0.053(3) 0.033(2) 0.046(3) 0.002(2) 0.035(2) 0.0000(19)
N2 0.063(3) 0.029(2) 0.046(3) 0.003(2) 0.035(3) 0.0012(19)
N3 0.043(3) 0.037(2) 0.050(3) -0.006(2) 0.033(2) -0.004(2)
N4 0.051(3) 0.038(2) 0.043(2) -0.005(2) 0.029(2) -0.001(2)
N5 0.050(3) 0.060(3) 0.052(3) -0.006(3) 0.033(3) -0.005(3)
C1 0.061(4) 0.041(3) 0.055(4) 0.006(3) 0.042(3) 0.004(3)
C2 0.053(4) 0.063(4) 0.051(4) 0.009(3) 0.031(3) 0.007(3)
C3 0.047(3) 0.072(4) 0.051(3) -0.006(3) 0.029(3) -0.006(3)
C4 0.043(3) 0.049(3) 0.053(3) -0.007(3) 0.032(3) -0.008(3)
C5 0.045(3) 0.039(3) 0.049(3) -0.005(2) 0.035(3) -0.005(2)
C6 0.052(3) 0.033(3) 0.053(3) -0.006(2) 0.039(3) -0.003(2)
C7 0.064(4) 0.036(3) 0.072(4) -0.015(3) 0.056(4) -0.013(3)
C8 0.074(5) 0.044(3) 0.083(5) -0.021(3) 0.061(4) -0.022(3)
C9 0.063(4) 0.062(4) 0.068(4) -0.023(4) 0.043(4) -0.026(4)
C10 0.086(5) 0.029(3) 0.081(5) -0.004(3) 0.067(4) -0.003(3)
C11 0.084(5) 0.034(3) 0.079(5) 0.012(3) 0.060(4) 0.014(3)
C12 0.068(4) 0.037(3) 0.059(4) 0.004(3) 0.042(3) 0.002(3)
C13 0.061(4) 0.045(3) 0.060(4) -0.005(3) 0.041(3) -0.005(3)
C14 0.059(4) 0.060(4) 0.064(4) -0.023(3) 0.044(4) -0.012(3)
C15 0.053(4) 0.077(5) 0.055(4) -0.019(4) 0.036(3) -0.010(3)
C16 0.041(3) 0.067(4) 0.040(3) -0.006(3) 0.026(3) -0.006(3)
C17 0.045(3) 0.046(3) 0.038(3) -0.003(3) 0.026(3) -0.007(2)
C18 0.048(3) 0.045(3) 0.034(3) 0.000(3) 0.027(3) -0.002(2)
C19 0.056(4) 0.051(3) 0.040(3) 0.012(3) 0.032(3) 0.004(3)
C20 0.059(4) 0.064(4) 0.049(4) 0.016(3) 0.030(3) 0.005(3)
C21 0.047(4) 0.084(5) 0.050(4) 0.007(4) 0.031(3) 0.000(3)
C22 0.073(5) 0.039(3) 0.052(4) 0.012(3) 0.039(3) 0.002(3)
C23 0.073(5) 0.032(3) 0.055(4) 0.000(3) 0.039(3) -0.003(3)
C24 0.051(3) 0.038(3) 0.056(4) -0.009(3) 0.031(3) -0.006(3)
C25 0.045(3) 0.041(3) 0.046(3) -0.001(2) 0.030(3) -0.001(2)
C26 0.044(3) 0.040(3) 0.041(3) -0.002(2) 0.026(3) -0.001(2)
C27 0.040(3) 0.048(3) 0.047(3) 0.005(3) 0.021(3) -0.005(3)
C28 0.055(4) 0.072(5) 0.049(4) 0.000(3) 0.028(3) -0.017(3)
C29 0.078(5) 0.084(5) 0.048(4) -0.010(4) 0.039(4) -0.005(4)
C30 0.094(6) 0.063(4) 0.059(4) -0.010(4) 0.052(4) 0.007(3)
C31 0.078(5) 0.047(3) 0.052(4) -0.010(3) 0.040(4) 0.000(3)
C32 0.050(4) 0.049(3) 0.040(3) 0.003(3) 0.026(3) 0.002(3)
C33 0.041(3) 0.058(3) 0.040(3) 0.004(3) 0.025(3) -0.002(3)
C34 0.045(3) 0.067(4) 0.042(3) 0.001(3) 0.028(3) 0.000(3)
C35 0.047(4) 0.079(5) 0.044(3) -0.002(3) 0.029(3) 0.000(3)
C36 0.048(4) 0.105(6) 0.049(4) 0.007(4) 0.031(3) -0.001(4)
C37 0.057(4) 0.085(5) 0.060(4) 0.029(4) 0.035(4) 0.008(4)
C38 0.058(4) 0.066(4) 0.053(4) 0.015(3) 0.033(3) 0.006(3)

loop_
_atom_type_symbol
_atom_type_description
_atom_type_scat_dispersion_real
_atom_type_scat_dispersion_imag
_atom_type_scat_source
C C 0.0181 0.0091 'International Tables Vol C Tables 4.2.6.8 and 6.1.1.4'
H H 0.0000 0.0000 'International Tables Vol C Tables 4.2.6.8 and 6.1.1.4'
Dy Dy -9.8046 9.8477 'International Tables Vol C Tables 4.2.6.8 and 6.1.1.4'
N N 0.0311 0.0180 'International Tables Vol C Tables 4.2.6.8 and 6.1.1.4'
O O 0.0492 0.0322 'International Tables Vol C Tables 4.2.6.8 and 6.1.1.4'

loop_
_geom_angle_atom_site_label_1
_geom_angle_atom_site_label_2
_geom_angle_atom_site_label_3
_geom_angle_site_symmetry_1
_geom_angle_site_symmetry_3
_geom_angle
_geom_angle_publ_flag
O1 Dy1 O6 . . 79.39(17) ?
O1 Dy1 O5 . . 74.42(15) ?
O6 Dy1 O5 . . 53.02(13) ?
O1 Dy1 O10 . . 143.53(17) ?
O6 Dy1 O10 . . 70.42(17) ?
O5 Dy1 O10 . . 71.23(16) ?
O1 Dy1 N4 . . 71.90(15) ?
O6 Dy1 N4 . . 134.73(16) ?
O5 Dy1 N4 . . 85.41(15) ?
O10 Dy1 N4 . . 116.50(15) ?
O1 Dy1 N3 . . 79.34(16) ?
O6 Dy1 N3 . . 142.59(16) ?
O5 Dy1 N3 . . 145.01(14) ?
O10 Dy1 N3 . . 137.05(16) ?
N4 Dy1 N3 . . 64.45(15) ?
O1 Dy1 N2 . . 122.95(14) ?
O6 Dy1 N2 . . 79.54(16) ?
O5 Dy1 N2 . . 127.03(16) ?
O10 Dy1 N2 . . 71.66(16) ?
N4 Dy1 N2 . . 145.66(16) ?
N3 Dy1 N2 . . 86.76(16) ?
O1 Dy1 O2 . . 51.87(12) ?
O6 Dy1 O2 . . 71.26(16) ?
O5 Dy1 O2 . . 107.97(14) ?
O10 Dy1 O2 . . 130.24(14) ?
N4 Dy1 O2 . . 112.92(15) ?
N3 Dy1 O2 . . 71.39(15) ?
N2 Dy1 O2 . . 71.20(14) ?
O1 Dy1 N1 . . 145.48(16) ?
O6 Dy1 N1 . . 132.75(16) ?
O5 Dy1 N1 . . 131.74(15) ?
O10 Dy1 N1 . . 70.26(16) ?
N4 Dy1 N1 . . 86.66(15) ?
N3 Dy1 N1 . . 66.91(16) ?
N2 Dy1 N1 . . 63.96(15) ?
O2 Dy1 N1 . . 118.90(14) ?
O1 Dy1 O9 . . 124.35(14) ?
O6 Dy1 O9 . . 105.28(16) ?
O5 Dy1 O9 . . 67.00(15) ?
O10 Dy1 O9 . . 49.88(15) ?
N4 Dy1 O9 . . 66.62(16) ?
N3 Dy1 O9 . . 112.12(16) ?
N2 Dy1 O9 . . 112.21(15) ?
O2 Dy1 O9 . . 174.91(14) ?
N1 Dy1 O9 . . 66.19(15) ?
C25 O1 Dy1 . . 97.6(4) ?
C25 O2 Dy1 . . 92.2(3) ?
C27 O3 H27 . . 109.5 ?
C31 O4 H31 . . 109.4 ?
C32 O5 Dy1 . . 93.5(4) ?
C32 O6 Dy1 . . 94.0(4) ?
C34 O7 H34 . . 109.5 ?
C38 O8 H38 . . 109.5 ?
N5 O9 Dy1 . . 94.6(3) ?
N5 O10 Dy1 . . 100.3(4) ?
C1 N1 C5 . . 116.9(5) ?
C1 N1 Dy1 . . 123.6(4) ?
C5 N1 Dy1 . . 119.2(4) ?
C12 N2 C6 . . 117.3(5) ?
C12 N2 Dy1 . . 122.6(4) ?
C6 N2 Dy1 . . 119.8(3) ?
C13 N3 C17 . . 118.1(6) ?
C13 N3 Dy1 . . 123.0(4) ?
C17 N3 Dy1 . . 118.1(4) ?
C24 N4 C18 . . 117.7(5) ?
C24 N4 Dy1 . . 122.8(4) ?
C18 N4 Dy1 . . 119.4(4) ?
O11 N5 O9 . . 123.8(6) ?
O11 N5 O10 . . 121.0(6) ?
O9 N5 O10 . . 115.2(5) ?
N1 C1 C2 . . 124.5(6) ?
N1 C1 H1 . . 117.8 ?
C2 C1 H1 . . 117.8 ?
C3 C2 C1 . . 118.6(6) ?
C3 C2 H2 . . 120.7 ?
C1 C2 H2 . . 120.7 ?
C2 C3 C4 . . 119.6(6) ?
C2 C3 H3 . . 120.2 ?
C4 C3 H3 . . 120.2 ?
C3 C4 C5 . . 117.7(6) ?
C3 C4 C9 . . 123.0(6) ?
C5 C4 C9 . . 119.4(6) ?
N1 C5 C4 . . 122.7(5) ?
N1 C5 C6 . . 117.4(5) ?
C4 C5 C6 . . 119.9(5) ?
N2 C6 C7 . . 122.0(5) ?
N2 C6 C5 . . 119.1(5) ?
C7 C6 C5 . . 118.9(5) ?
C10 C7 C6 . . 117.5(6) ?
C10 C7 C8 . . 123.5(6) ?
C6 C7 C8 . . 119.1(6) ?
C9 C8 C7 . . 121.3(6) ?
C9 C8 H8 . . 119.4 ?
C7 C8 H8 . . 119.4 ?
C8 C9 C4 . . 121.4(6) ?
C8 C9 H9 . . 119.3 ?
C4 C9 H9 . . 119.3 ?
C11 C10 C7 . . 120.0(6) ?
C11 C10 H10 . . 120.0 ?
C7 C10 H10 . . 120.0 ?
C10 C11 C12 . . 119.4(6) ?
C10 C11 H11 . . 120.3 ?
C12 C11 H11 . . 120.3 ?
N2 C12 C11 . . 123.8(6) ?
N2 C12 H12 . . 118.1 ?
C11 C12 H12 . . 118.1 ?
N3 C13 C14 . . 122.9(6) ?
N3 C13 H13 . . 118.5 ?
C14 C13 H13 . . 118.5 ?
C15 C14 C13 . . 119.2(6) ?
C15 C14 H14 . . 120.4 ?
C13 C14 H14 . . 120.4 ?
C14 C15 C16 . . 119.9(7) ?
C14 C15 H15 . . 120.0 ?
C16 C15 H15 . . 120.0 ?
C15 C16 C17 . . 117.4(6) ?
C15 C16 C21 . . 123.7(7) ?
C17 C16 C21 . . 118.9(6) ?
N3 C17 C16 . . 122.5(6) ?
N3 C17 C18 . . 117.6(5) ?
C16 C17 C18 . . 119.9(6) ?
N4 C18 C19 . . 122.9(6) ?
N4 C18 C17 . . 118.2(5) ?
C19 C18 C17 . . 118.8(6) ?
C22 C19 C20 . . 123.5(6) ?
C22 C19 C18 . . 116.4(6) ?
C20 C19 C18 . . 120.1(6) ?
C21 C20 C19 . . 121.2(6) ?
C21 C20 H20 . . 119.4 ?
C19 C20 H20 . . 119.4 ?
C20 C21 C16 . . 120.9(7) ?
C20 C21 H21 . . 119.5 ?
C16 C21 H21 . . 119.5 ?
C23 C22 C19 . . 120.2(6) ?
C23 C22 H22 . . 119.9 ?
C19 C22 H22 . . 119.9 ?
C22 C23 C24 . . 119.2(6) ?
C22 C23 H23 . . 120.4 ?
C24 C23 H23 . . 120.4 ?
N4 C24 C23 . . 123.4(7) ?
N4 C24 H24 . . 118.3 ?
C23 C24 H24 . . 118.3 ?
O1 C25 O2 . . 118.3(5) ?
O1 C25 C26 . . 120.4(5) ?
O2 C25 C26 . . 121.3(5) ?
C31 C26 C27 . . 117.5(6) ?
C31 C26 C25 . . 121.1(5) ?
C27 C26 C25 . . 121.4(5) ?
O3 C27 C28 . . 118.1(6) ?
O3 C27 C26 . . 121.2(6) ?
C28 C27 C26 . . 120.7(6) ?
C29 C28 C27 . . 119.7(6) ?
C29 C28 H28 . . 120.2 ?
C27 C28 H28 . . 120.2 ?
C28 C29 C30 . . 121.6(7) ?
C28 C29 H29 . . 119.2 ?
C30 C29 H29 . . 119.2 ?
C29 C30 C31 . . 119.8(7) ?
C29 C30 H30 . . 120.1 ?
C31 C30 H30 . . 120.1 ?
O4 C31 C30 . . 117.9(6) ?
O4 C31 C26 . . 121.4(6) ?
C30 C31 C26 . . 120.7(6) ?
O5 C32 O6 . . 117.8(6) ?
O5 C32 C33 . . 121.1(6) ?
O6 C32 C33 . . 121.0(6) ?
C34 C33 C38 . . 117.3(6) ?
C34 C33 C32 . . 121.3(6) ?
C38 C33 C32 . . 121.3(6) ?
O7 C34 C35 . . 116.8(6) ?
O7 C34 C33 . . 121.8(6) ?
C35 C34 C33 . . 121.4(6) ?
C34 C35 C36 . . 118.7(7) ?
C34 C35 H35 . . 120.6 ?
C36 C35 H35 . . 120.6 ?
C37 C36 C35 . . 122.4(7) ?
C37 C36 H36 . . 118.8 ?
C35 C36 H36 . . 118.8 ?
C36 C37 C38 . . 118.5(7) ?
C36 C37 H37 . . 120.8 ?
C38 C37 H37 . . 120.8 ?
O8 C38 C37 . . 117.8(7) ?
O8 C38 C33 . . 120.6(7) ?
C37 C38 C33 . . 121.7(7) ?

loop_
_geom_bond_atom_site_label_1
_geom_bond_atom_site_label_2
_geom_bond_site_symmetry_2
_geom_bond_distance
_geom_bond_publ_flag
Dy1 N1 . 2.597(5) y
Dy1 N2 . 2.556(4) y
Dy1 N3 . 2.545(5) y
Dy1 N4 . 2.515(5) y
Dy1 O1 . 2.442(4) y
Dy1 O2 . 2.557(4) y
Dy1 O5 . 2.458(4) y
Dy1 O6 . 2.444(5) y
Dy1 O9 . 2.604(5) y
Dy1 O10 . 2.482(5) y
O1 C25 . 1.274(7) ?
O2 C25 . 1.275(7) ?
O3 C27 . 1.340(8) ?
O3 H27 . 0.8196 ?
O4 C31 . 1.345(8) ?
O4 H31 . 0.8201 ?
O5 C32 . 1.275(7) ?
O6 C32 . 1.281(8) ?
O7 C34 . 1.348(8) ?
O7 H34 . 0.8198 ?
O8 C38 . 1.352(9) ?
O8 H38 . 0.8190 ?
O9 N5 . 1.267(7) ?
O10 N5 . 1.277(7) ?
O11 N5 . 1.205(7) ?
N1 C1 . 1.330(8) ?
N1 C5 . 1.363(7) ?
N2 C12 . 1.326(8) ?
N2 C6 . 1.363(8) ?
N3 C13 . 1.328(8) ?
N3 C17 . 1.360(8) ?
N4 C24 . 1.322(8) ?
N4 C18 . 1.356(8) ?
C1 C2 . 1.382(9) ?
C1 H1 . 0.9300 ?
C2 C3 . 1.367(10) ?
C2 H2 . 0.9300 ?
C3 C4 . 1.402(10) ?
C3 H3 . 0.9300 ?
C4 C5 . 1.404(8) ?
C4 C9 . 1.433(9) ?
C5 C6 . 1.439(8) ?
C6 C7 . 1.420(8) ?
C7 C10 . 1.398(9) ?
C7 C8 . 1.442(10) ?
C8 C9 . 1.329(11) ?
C8 H8 . 0.9300 ?
C9 H9 . 0.9300 ?
C10 C11 . 1.344(10) ?
C10 H10 . 0.9300 ?
C11 C12 . 1.389(9) ?
C11 H11 . 0.9300 ?
C12 H12 . 0.9300 ?
C13 C14 . 1.403(9) ?
C13 H13 . 0.9300 ?
C14 C15 . 1.360(11) ?
C14 H14 . 0.9300 ?
C15 C16 . 1.401(10) ?
C15 H15 . 0.9300 ?
C16 C17 . 1.414(8) ?
C16 C21 . 1.439(10) ?
C17 C18 . 1.425(8) ?
C18 C19 . 1.417(8) ?
C19 C22 . 1.410(10) ?
C19 C20 . 1.413(10) ?
C20 C21 . 1.344(11) ?
C20 H20 . 0.9300 ?
C21 H21 . 0.9300 ?
C22 C23 . 1.352(10) ?
C22 H22 . 0.9300 ?
C23 C24 . 1.398(9) ?
C23 H23 . 0.9300 ?
C24 H24 . 0.9300 ?
C25 C26 . 1.462(8) ?
C26 C31 . 1.411(9) ?
C26 C27 . 1.415(8) ?
C27 C28 . 1.386(10) ?
C28 C29 . 1.365(11) ?
C28 H28 . 0.9300 ?
C29 C30 . 1.371(11) ?
C29 H29 . 0.9300 ?
C30 C31 . 1.383(10) ?
C30 H30 . 0.9300 ?
C32 C33 . 1.452(9) ?
C33 C34 . 1.407(9) ?
C33 C38 . 1.418(9) ?
C34 C35 . 1.383(9) ?
C35 C36 . 1.384(11) ?
C35 H35 . 0.9300 ?
C36 C37 . 1.379(12) ?
C36 H36 . 0.9300 ?
C37 C38 . 1.380(10) ?
C37 H37 . 0.9300 ?

loop_
_geom_hbond_atom_site_label_D
_geom_hbond_atom_site_label_H
_geom_hbond_atom_site_label_A
_geom_hbond_site_symmetry_A
_geom_hbond_distance_DH
_geom_hbond_distance_HA
_geom_hbond_distance_DA
_geom_hbond_angle_DHA
_geom_hbond_publ_flag
O3 H27 O1 . 0.82 1.86 2.577(7) 146 y
O4 H31 O2 . 0.82 1.86 2.588(6) 148 y
O7 H34 O5 . 0.82 1.91 2.592(7) 139 y
O8 H38 O6 . 0.82 1.84 2.570(7) 148 y
